data_2207806
loop_
_publ_author_name
'Nezihe \,Cal\?i\;skan'
'Cemile Da\^g'
'Mustafa Serkan Soylu'
'Alaaddin Cukurovali'
'Nurettin Aykut Koksal'

_publ_section_title
;
 2-Amino-4-(3-methyl-3-<i>p</i>-xylylcyclobutyl)-1,3-thiazole
;
_journal_coeditor_code IS6162
_journal_issue 1
_journal_name_full 'Acta Crystallographica Section E'
_journal_page_first o174
_journal_page_last o176
_journal_paper_doi 10.1107/S160053680504050X
_journal_volume 62
_journal_year 2006
_chemical_formula_iupac 'C16 H20 N2 S'
_chemical_formula_moiety 'C16 H20 N2 S'
_chemical_formula_sum 'C16 H20 N2 S'
_chemical_formula_weight 272.40
_chemical_name_systematic
;
2-Amino-4-(3-methyl-3-p-xylylcyclobutyl)-1,3-thiazole
;
_space_group_IT_number 148
_symmetry_cell_setting trigonal
_symmetry_space_group_name_Hall '-R 3'
_symmetry_space_group_name_H-M 'R -3 :H'
_atom_sites_solution_hydrogens geom
_atom_sites_solution_primary direct
_atom_sites_solution_secondary difmap
_audit_creation_method SHELXL-97
_cell_angle_alpha 90.00
_cell_angle_beta 90.00
_cell_angle_gamma 120.00
_cell_formula_units_Z 18
_cell_length_a 20.7083(11)
_cell_length_b 20.7083(11)
_cell_length_c 18.2954(10)
_cell_measurement_reflns_used 37485
_cell_measurement_temperature 293(2)
_cell_measurement_theta_max 28.01
_cell_measurement_theta_min 1.59
_cell_volume 6794.6(6)
_computing_cell_refinement X-AREA
_computing_data_collection 'X-AREA (Stoe & Cie, 2002)'
_computing_data_reduction 'X-RED (Stoe & Cie, 2002)'
_computing_molecular_graphics 'ORTEP-3 for Windows (Farrugia, 1997)'
_computing_publication_material 'WinGX (Farrugia, 1999)'
_computing_structure_refinement 'SHELXL97 (Sheldrick, 1997)'
_computing_structure_solution 'SHELXS97 (Sheldrick, 1997)'
_diffrn_ambient_temperature 293(2)
_diffrn_detector_area_resol_mean 6.67
_diffrn_measured_fraction_theta_full 0.996
_diffrn_measured_fraction_theta_max 0.996
_diffrn_measurement_device_type 'Stoe IPDS-2'
_diffrn_measurement_method \w
_diffrn_radiation_monochromator graphite
_diffrn_radiation_source 'fine-focus sealed tube'
_diffrn_radiation_type MoK\a
_diffrn_radiation_wavelength 0.71073
_diffrn_reflns_av_R_equivalents 0.0677
_diffrn_reflns_av_sigmaI/netI 0.0373
_diffrn_reflns_limit_h_max 27
_diffrn_reflns_limit_h_min -26
_diffrn_reflns_limit_k_max 27
_diffrn_reflns_limit_k_min -27
_diffrn_reflns_limit_l_max 23
_diffrn_reflns_limit_l_min -23
_diffrn_reflns_number 37485
_diffrn_reflns_theta_full 27.77
_diffrn_reflns_theta_max 27.77
_diffrn_reflns_theta_min 1.97
_diffrn_standards_decay_% 0
_diffrn_standards_interval_count 0
_diffrn_standards_number 0
_exptl_absorpt_coefficient_mu 0.203
_exptl_absorpt_correction_T_max 0.9439
_exptl_absorpt_correction_T_min 0.8999
_exptl_absorpt_correction_type integration
_exptl_absorpt_process_details '(X-RED32; Stoe & Cie, 2002)'
_exptl_crystal_colour 'pale yellow'
_exptl_crystal_density_diffrn 1.198
_exptl_crystal_density_method 'not measured'
_exptl_crystal_description prism
_exptl_crystal_F_000 2628
_exptl_crystal_size_max 0.570
_exptl_crystal_size_mid 0.483
_exptl_crystal_size_min 0.380
_refine_diff_density_max 0.161
_refine_diff_density_min -0.236
_refine_ls_extinction_method none
_refine_ls_goodness_of_fit_ref 1.052
_refine_ls_hydrogen_treatment mixed
_refine_ls_matrix_type full
_refine_ls_number_parameters 182
_refine_ls_number_reflns 3557
_refine_ls_number_restraints 0
_refine_ls_restrained_S_all 1.052
_refine_ls_R_factor_all 0.0514
_refine_ls_R_factor_gt 0.0387
_refine_ls_shift/su_max 0.001
_refine_ls_shift/su_mean 0.000
_refine_ls_structure_factor_coef Fsqd
_refine_ls_weighting_details 'calc w=1/[\s^2^(Fo^2^)+(0.0456P)^2^+3.0488P] where P=(Fo^2^+2Fc^2^)/3'
_refine_ls_weighting_scheme calc
_refine_ls_wR_factor_gt 0.0951
_refine_ls_wR_factor_ref 0.1003
_reflns_number_gt 2851
_reflns_number_total 3557
_reflns_threshold_expression I>2\s(I)
_cod_data_source_file is6162.cif
_cod_data_source_block I
_cod_original_sg_symbol_H-M 'R -3'
_cod_database_code 2207806
_cod_database_fobs_code 2207806

loop_
_symmetry_equiv_pos_as_xyz
'x, y, z'
'-y, x-y, z'
'-x+y, -x, z'
'x+2/3, y+1/3, z+1/3'
'-y+2/3, x-y+1/3, z+1/3'
'-x+y+2/3, -x+1/3, z+1/3'
'x+1/3, y+2/3, z+2/3'
'-y+1/3, x-y+2/3, z+2/3'
'-x+y+1/3, -x+2/3, z+2/3'
'-x, -y, -z'
'y, -x+y, -z'
'x-y, x, -z'
'-x+2/3, -y+1/3, -z+1/3'
'y+2/3, -x+y+1/3, -z+1/3'
'x-y+2/3, x+1/3, -z+1/3'
'-x+1/3, -y+2/3, -z+2/3'
'y+1/3, -x+y+2/3, -z+2/3'
'x-y+1/3, x+2/3, -z+2/3'

loop_
_atom_site_label
_atom_site_fract_x
_atom_site_fract_y
_atom_site_fract_z
_atom_site_U_iso_or_equiv
_atom_site_adp_type
_atom_site_calc_flag
_atom_site_refinement_flags
_atom_site_occupancy
_atom_site_type_symbol
S1 0.25932(2) 0.54840(2) 0.33641(2) 0.05501(13) Uani d . 1 S
N1 0.17396(6) 0.41911(6) 0.28044(6) 0.0447(3) Uani d . 1 N
N2 0.21589(9) 0.41453(9) 0.39814(8) 0.0614(4) Uani d . 1 N
H1 0.1990(10) 0.3649(12) 0.3946(10) 0.070(5) Uiso d . 1 H
H3 0.2467(12) 0.4374(12) 0.4310(12) 0.080(6) Uiso d . 1 H
C1 0.21259(7) 0.45130(7) 0.33876(7) 0.0444(3) Uani d . 1 C
C2 0.22109(8) 0.54313(8) 0.25131(8) 0.0505(3) Uani d . 1 C
H2 0.2290 0.5841 0.2236 0.061 Uiso calc R 1 H
C3 0.17828(7) 0.47172(7) 0.23059(7) 0.0433(3) Uani d . 1 C
C4 0.13665(8) 0.44482(8) 0.16036(8) 0.0496(3) Uani d . 1 C
H4 0.1412 0.4866 0.1311 0.060 Uiso calc R 1 H
C5 0.05451(8) 0.38134(8) 0.16455(8) 0.0504(3) Uani d . 1 C
H5A 0.0189 0.3972 0.1528 0.061 Uiso calc R 1 H
H5B 0.0418 0.3541 0.2103 0.061 Uiso calc R 1 H
C6 0.15330(9) 0.39285(9) 0.11371(8) 0.0542(4) Uani d . 1 C
H6A 0.1767 0.3698 0.1409 0.065 Uiso calc R 1 H
H6B 0.1809 0.4160 0.0694 0.065 Uiso calc R 1 H
C7 0.06843(8) 0.34025(8) 0.10087(7) 0.0487(3) Uani d . 1 C
C8 0.04145(12) 0.35473(11) 0.02801(9) 0.0763(5) Uani d . 1 C
H8A 0.0612 0.4073 0.0219 0.114 Uiso calc R 1 H
H8B -0.0120 0.3297 0.0278 0.114 Uiso calc R 1 H
H8C 0.0583 0.3362 -0.0113 0.114 Uiso calc R 1 H
C9 0.03804(8) 0.25747(8) 0.11130(7) 0.0485(3) Uani d . 1 C
C10 0.07154(11) 0.21950(10) 0.08047(9) 0.0639(4) Uani d . 1 C
C11 0.03975(15) 0.14373(12) 0.09615(12) 0.0825(6) Uani d . 1 C
H11 0.0615 0.1177 0.0766 0.099 Uiso calc R 1 H
C12 -0.02204(14) 0.10614(11) 0.13904(13) 0.0847(7) Uani d . 1 C
H12 -0.0404 0.0559 0.1491 0.102 Uiso calc R 1 H
C13 -0.05775(11) 0.14182(9) 0.16776(11) 0.0703(5) Uani d . 1 C
C14 -0.02614(9) 0.21744(8) 0.15293(8) 0.0547(4) Uani d . 1 C
H14 -0.0491 0.2426 0.1718 0.066 Uiso calc R 1 H
C15 -0.12730(14) 0.10161(13) 0.21371(16) 0.1077(9) Uani d . 1 C
H15A -0.1600 0.0535 0.1928 0.162 Uiso calc R 1 H
H15B -0.1522 0.1302 0.2152 0.162 Uiso calc R 1 H
H15C -0.1140 0.0955 0.2625 0.162 Uiso calc R 1 H
C16 0.13958(15) 0.25620(15) 0.03211(12) 0.0963(7) Uani d . 1 C
H16A 0.1336 0.2869 -0.0035 0.144 Uiso calc R 1 H
H16B 0.1457 0.2186 0.0076 0.144 Uiso calc R 1 H
H16C 0.1828 0.2865 0.0614 0.144 Uiso calc R 1 H

loop_
_atom_site_aniso_label
_atom_site_aniso_U_11
_atom_site_aniso_U_22
_atom_site_aniso_U_33
_atom_site_aniso_U_12
_atom_site_aniso_U_13
_atom_site_aniso_U_23
S1 0.0562(2) 0.04338(19) 0.0560(2) 0.01788(16) -0.00695(16) -0.00782(15)
N1 0.0511(6) 0.0408(6) 0.0414(6) 0.0224(5) -0.0048(5) 0.0006(4)
N2 0.0799(10) 0.0547(8) 0.0478(7) 0.0322(7) -0.0201(7) -0.0042(6)
C1 0.0459(7) 0.0459(7) 0.0437(7) 0.0246(6) -0.0030(5) -0.0033(5)
C2 0.0553(8) 0.0406(7) 0.0528(8) 0.0219(6) 0.0010(6) 0.0030(6)
C3 0.0458(7) 0.0406(6) 0.0441(7) 0.0222(6) 0.0010(5) 0.0033(5)
C4 0.0592(8) 0.0432(7) 0.0451(7) 0.0246(6) -0.0062(6) 0.0045(5)
C5 0.0511(8) 0.0500(7) 0.0557(8) 0.0293(6) -0.0088(6) -0.0044(6)
C6 0.0560(8) 0.0598(9) 0.0404(7) 0.0241(7) 0.0026(6) -0.0008(6)
C7 0.0577(8) 0.0501(7) 0.0389(7) 0.0274(6) -0.0089(6) 0.0000(5)
C8 0.1013(14) 0.0712(11) 0.0536(10) 0.0411(11) -0.0256(9) 0.0046(8)
C9 0.0586(8) 0.0514(7) 0.0398(7) 0.0306(7) -0.0160(6) -0.0068(6)
C10 0.0848(12) 0.0707(10) 0.0504(9) 0.0496(9) -0.0186(8) -0.0175(7)
C11 0.1182(18) 0.0758(12) 0.0792(13) 0.0677(13) -0.0335(13) -0.0260(11)
C12 0.1106(17) 0.0489(9) 0.0940(15) 0.0394(11) -0.0410(13) -0.0104(10)
C13 0.0725(11) 0.0512(9) 0.0754(11) 0.0220(8) -0.0273(9) 0.0033(8)
C14 0.0576(8) 0.0502(8) 0.0567(9) 0.0272(7) -0.0173(7) -0.0025(6)
C15 0.0876(15) 0.0721(13) 0.132(2) 0.0160(12) -0.0090(14) 0.0310(14)
C16 0.1172(18) 0.1190(18) 0.0745(13) 0.0753(16) 0.0091(12) -0.0251(13)

loop_
_atom_type_symbol
_atom_type_description
_atom_type_scat_dispersion_real
_atom_type_scat_dispersion_imag
_atom_type_scat_source
C C 0.0033 0.0016 'International Tables Vol C Tables 4.2.6.8 and 6.1.1.4'
H H 0.0000 0.0000 'International Tables Vol C Tables 4.2.6.8 and 6.1.1.4'
N N 0.0061 0.0033 'International Tables Vol C Tables 4.2.6.8 and 6.1.1.4'
S S 0.1246 0.1234 'International Tables Vol C Tables 4.2.6.8 and 6.1.1.4'

loop_
_exptl_crystal_face_index_h
_exptl_crystal_face_index_k
_exptl_crystal_face_index_l
_exptl_crystal_face_perp_dist
0 -2 -1 0.2450
0 2 1 0.2400
-2 2 -1 0.2070
2 -2 1 0.1730
0 -1 1 0.3190
-7 0 4 0.3100
7 1 -3 0.2610
-4 5 5 0.3000
6 -1 -3 0.2600
-2 -2 -3 0.3020
2 2 3 0.2780
6 -1 5 0.2630
1 -1 -1 0.2830
3 1 -4 0.2970
-3 4 -1 0.2310
-1 1 0 0.2610

loop_
_geom_angle_atom_site_label_1
_geom_angle_atom_site_label_2
_geom_angle_atom_site_label_3
_geom_angle
_geom_angle_publ_flag
C2 S1 C1 88.67(7) ?
C1 N1 C3 110.80(11) ?
C1 N2 H1 118.8(12) ?
C1 N2 H3 120.2(15) ?
H1 N2 H3 116.6(19) ?
N1 C1 N2 124.34(13) yes
N1 C1 S1 114.56(10) yes
N2 C1 S1 121.07(11) ?
C3 C2 S1 110.72(11) ?
C3 C2 H2 124.6 ?
S1 C2 H2 124.6 ?
C2 C3 N1 115.23(12) ?
C2 C3 C4 126.46(12) ?
N1 C3 C4 118.31(11) ?
C3 C4 C6 116.64(12) ?
C3 C4 C5 117.36(12) yes
C6 C4 C5 88.22(11) ?
C3 C4 H4 110.9 ?
C6 C4 H4 110.9 ?
C5 C4 H4 110.9 ?
C4 C5 C7 90.11(11) ?
C4 C5 H5A 113.6 ?
C7 C5 H5A 113.6 ?
C4 C5 H5B 113.6 ?
C7 C5 H5B 113.6 ?
H5A C5 H5B 110.9 ?
C4 C6 C7 90.21(11) ?
C4 C6 H6A 113.6 ?
C7 C6 H6A 113.6 ?
C4 C6 H6B 113.6 ?
C7 C6 H6B 113.6 ?
H6A C6 H6B 110.9 ?
C9 C7 C8 110.21(12) ?
C9 C7 C5 116.10(12) yes
C8 C7 C5 111.09(13) ?
C9 C7 C6 117.31(12) ?
C8 C7 C6 112.93(14) ?
C5 C7 C6 87.55(10) ?
C7 C8 H8A 109.5 ?
C7 C8 H8B 109.5 ?
H8A C8 H8B 109.5 ?
C7 C8 H8C 109.5 ?
H8A C8 H8C 109.5 ?
H8B C8 H8C 109.5 ?
C14 C9 C10 118.69(15) ?
C14 C9 C7 118.46(13) ?
C10 C9 C7 122.84(15) ?
C11 C10 C9 117.44(18) ?
C11 C10 C16 118.96(18) ?
C9 C10 C16 123.60(17) ?
C12 C11 C10 122.72(19) ?
C12 C11 H11 118.6 ?
C10 C11 H11 118.6 ?
C11 C12 C13 120.83(18) ?
C11 C12 H12 119.6 ?
C13 C12 H12 119.6 ?
C12 C13 C14 116.84(19) ?
C12 C13 C15 122.30(19) ?
C14 C13 C15 120.9(2) ?
C13 C14 C9 123.39(16) ?
C13 C14 H14 118.3 ?
C9 C14 H14 118.3 ?
C13 C15 H15A 109.5 ?
C13 C15 H15B 109.5 ?
H15A C15 H15B 109.5 ?
C13 C15 H15C 109.5 ?
H15A C15 H15C 109.5 ?
H15B C15 H15C 109.5 ?
C10 C16 H16A 109.5 ?
C10 C16 H16B 109.5 ?
H16A C16 H16B 109.5 ?
C10 C16 H16C 109.5 ?
H16A C16 H16C 109.5 ?
H16B C16 H16C 109.5 ?

loop_
_geom_bond_atom_site_label_1
_geom_bond_atom_site_label_2
_geom_bond_distance
_geom_bond_publ_flag
S1 C2 1.7251(16) yes
S1 C1 1.7424(14) yes
N1 C1 1.2998(17) yes
N1 C3 1.3890(16) yes
N2 C1 1.3478(19) ?
N2 H1 0.91(2) ?
N2 H3 0.83(2) ?
C2 C3 1.3436(19) yes
C2 H2 0.9300 ?
C3 C4 1.4914(19) yes
C4 C6 1.542(2) ?
C4 C5 1.546(2) ?
C4 H4 0.9800 ?
C5 C7 1.552(2) ?
C5 H5A 0.9700 ?
C5 H5B 0.9700 ?
C6 C7 1.554(2) ?
C6 H6A 0.9700 ?
C6 H6B 0.9700 ?
C7 C9 1.514(2) ?
C7 C8 1.532(2) ?
C8 H8A 0.9600 ?
C8 H8B 0.9600 ?
C8 H8C 0.9600 ?
C9 C14 1.390(2) ?
C9 C10 1.401(2) ?
C10 C11 1.395(3) ?
C10 C16 1.508(3) ?
C11 C12 1.365(3) ?
C11 H11 0.9300 ?
C12 C13 1.384(3) ?
C12 H12 0.9300 ?
C13 C14 1.389(2) ?
C13 C15 1.508(3) ?
C14 H14 0.9300 ?
C15 H15A 0.9600 ?
C15 H15B 0.9600 ?
C15 H15C 0.9600 ?
C16 H16A 0.9600 ?
C16 H16B 0.9600 ?
C16 H16C 0.9600 ?

loop_
_geom_hbond_atom_site_label_D
_geom_hbond_atom_site_label_H
_geom_hbond_atom_site_label_A
_geom_hbond_site_symmetry_A
_geom_hbond_distance_DH
_geom_hbond_distance_HA
_geom_hbond_distance_DA
_geom_hbond_angle_DHA
N2 H1 N1 16 0.91(2) 2.15(2) 3.0540(19) 180(2)
N2 H3 Cg1 16 0.83(2) 2.453(3) 3.307(2) 167(2)

loop_
_geom_torsion_atom_site_label_1
_geom_torsion_atom_site_label_2
_geom_torsion_atom_site_label_3
_geom_torsion_atom_site_label_4
_geom_torsion
_geom_torsion_publ_flag
C3 N1 C1 N2 176.49(14) ?
C3 N1 C1 S1 -1.65(15) ?
C2 S1 C1 N1 1.46(12) ?
C2 S1 C1 N2 -176.75(13) ?
C1 S1 C2 C3 -0.81(12) ?
S1 C2 C3 N1 0.08(16) ?
S1 C2 C3 C4 -179.38(12) ?
C1 N1 C3 C2 1.01(17) ?
C1 N1 C3 C4 -179.48(12) ?
C2 C3 C4 C6 124.11(15) yes
N1 C3 C4 C6 -55.34(17) yes
C2 C3 C4 C5 -133.16(15) yes
N1 C3 C4 C5 47.39(18) yes
C3 C4 C5 C7 -134.21(12) ?
C6 C4 C5 C7 -14.93(11) ?
C3 C4 C6 C7 134.83(12) ?
C5 C4 C6 C7 14.91(11) ?
C4 C5 C7 C9 134.18(12) ?
C4 C5 C7 C8 -98.86(14) ?
C4 C5 C7 C6 14.82(11) ?
C4 C6 C7 C9 -133.13(12) ?
C4 C6 C7 C8 97.03(14) ?
C4 C6 C7 C5 -14.86(11) ?
C8 C7 C9 C14 -96.63(16) ?
C5 C7 C9 C14 30.77(17) ?
C6 C7 C9 C14 132.27(14) ?
C8 C7 C9 C10 82.97(18) ?
C5 C7 C9 C10 -149.63(13) ?
C6 C7 C9 C10 -48.13(18) ?
C14 C9 C10 C11 -2.6(2) ?
C7 C9 C10 C11 177.81(14) ?
C14 C9 C10 C16 177.71(16) ?
C7 C9 C10 C16 -1.9(2) ?
C9 C10 C11 C12 0.7(3) ?
C16 C10 C11 C12 -179.61(19) ?
C10 C11 C12 C13 1.8(3) ?
C11 C12 C13 C14 -2.2(3) ?
C11 C12 C13 C15 178.4(2) ?
C12 C13 C14 C9 0.2(2) ?
C15 C13 C14 C9 179.65(17) ?
C10 C9 C14 C13 2.2(2) ?
C7 C9 C14 C13 -178.17(13) ?
